data_4102299
loop_
_publ_author_name
'Qisheng Lin'
'John D. Corbett'

_publ_contact_author_address
;359 Spedding Hall
Iowa State University
Ames, IA, 50010
;
_publ_contact_author_email jdc@ameslab.gov
_publ_contact_author_name 'John D Corbett'
_publ_section_title
;
 Multiple Nonstoichiometric Phases with Discrete Composition Ranges in the
 CaAu5-CaAu4Bi-BiAu2 System. A Case Study of the Chemistry of Spinodal
 Decomposition
;
_journal_name_full 'Journal of the American Chemical Society'
_journal_page_first 5662
_journal_page_last 5671
_journal_paper_doi 10.1021/ja100250d
_journal_volume 132
_journal_year 2010
_chemical_formula_moiety 'Au16 Bi0.60, 81.6(Au0.04), 96(Ca0.04)'
_chemical_formula_sum 'Au19.4 Bi0.6 Ca4'
_chemical_formula_weight 4106.93
_chemical_name_systematic
; 
 ? 
;
_space_group_IT_number 216
_symmetry_cell_setting cubic
_symmetry_space_group_name_Hall 'F -4 2 3'
_symmetry_space_group_name_H-M 'F -4 3 m'
_atom_sites_solution_primary direct
_atom_sites_solution_secondary difmap
_audit_creation_method SHELXL-97
_cell_angle_alpha 90.00
_cell_angle_beta 90.00
_cell_angle_gamma 90.00
_cell_formula_units_Z 1
_cell_length_a 7.7646(2)
_cell_length_b 7.7646(2)
_cell_length_c 7.7646(2)
_cell_measurement_reflns_used 710
_cell_measurement_temperature 273(2)
_cell_measurement_theta_max 28.26
_cell_measurement_theta_min 4.55
_cell_volume 468.12(2)
_computing_structure_refinement 'SHELXL-97 (Sheldrick, 1997)'
_computing_structure_solution 'SHELXS-97 (Sheldrick, 1990)'
_diffrn_ambient_temperature 273(2)
_diffrn_measured_fraction_theta_full 1.000
_diffrn_measured_fraction_theta_max 1.000
_diffrn_measurement_device_type 'Smart Apex CCD'
_diffrn_measurement_method w/
_diffrn_radiation_monochromator graphite
_diffrn_radiation_source 'fine-focus sealed tube'
_diffrn_radiation_type MoK\a
_diffrn_radiation_wavelength 0.71073
_diffrn_reflns_av_R_equivalents 0.0421
_diffrn_reflns_av_sigmaI/netI 0.0276
_diffrn_reflns_limit_h_max 10
_diffrn_reflns_limit_h_min -10
_diffrn_reflns_limit_k_max 10
_diffrn_reflns_limit_k_min -9
_diffrn_reflns_limit_l_max 5
_diffrn_reflns_limit_l_min -10
_diffrn_reflns_number 710
_diffrn_reflns_theta_full 28.26
_diffrn_reflns_theta_max 28.26
_diffrn_reflns_theta_min 4.55
_exptl_absorpt_coefficient_mu 157.981
_exptl_absorpt_correction_T_max 0.052
_exptl_absorpt_correction_T_min 0.017
_exptl_absorpt_correction_type empirical
_exptl_absorpt_process_details SADABS
_exptl_crystal_colour metallic
_exptl_crystal_density_diffrn 14.568
_exptl_crystal_density_method 'not measured'
_exptl_crystal_description irregular
_exptl_crystal_F_000 1662
_exptl_crystal_size_max 0.026
_exptl_crystal_size_mid 0.021
_exptl_crystal_size_min 0.018
_refine_diff_density_max 1.623
_refine_diff_density_min -1.453
_refine_diff_density_rms 0.394
_refine_ls_abs_structure_details 'Flack H D (1983), Acta Cryst. A39, 876-881'
_refine_ls_abs_structure_Flack 0.0(5)
_refine_ls_extinction_coef 0.000060(5)
_refine_ls_extinction_expression Fc^*^=kFc[1+0.001xFc^2^\l^3^/sin(2\q)]^-1/4^
_refine_ls_extinction_method SHELXL
_refine_ls_goodness_of_fit_ref 1.240
_refine_ls_matrix_type full
_refine_ls_number_parameters 8
_refine_ls_number_reflns 83
_refine_ls_number_restraints 0
_refine_ls_restrained_S_all 1.240
_refine_ls_R_factor_all 0.0200
_refine_ls_R_factor_gt 0.0200
_refine_ls_shift/su_max 0.000
_refine_ls_shift/su_mean 0.000
_refine_ls_structure_factor_coef Fsqd
_refine_ls_weighting_details 'calc w=1/[\s^2^(Fo^2^)+(0.0190P)^2^+0.6924P] where P=(Fo^2^+2Fc^2^)/3'
_refine_ls_weighting_scheme calc
_refine_ls_wR_factor_gt 0.0414
_refine_ls_wR_factor_ref 0.0414
_reflns_number_gt 83
_reflns_number_total 83
_reflns_threshold_expression >2sigma(I)
_cod_data_source_file ja100250d_si_002_1.cif
_cod_data_source_block crystal_1
_cod_original_formula_sum 'Au19.40 Bi0.60 Ca4'
_cod_database_code 4102299

loop_
_symmetry_equiv_pos_as_xyz
'x, y, z'
'-x, -y, z'
'-x, y, -z'
'x, -y, -z'
'z, x, y'
'z, -x, -y'
'-z, -x, y'
'-z, x, -y'
'y, z, x'
'-y, z, -x'
'y, -z, -x'
'-y, -z, x'
'y, x, z'
'-y, -x, z'
'y, -x, -z'
'-y, x, -z'
'x, z, y'
'-x, z, -y'
'-x, -z, y'
'x, -z, -y'
'z, y, x'
'z, -y, -x'
'-z, y, -x'
'-z, -y, x'
'x, y+1/2, z+1/2'
'-x, -y+1/2, z+1/2'
'-x, y+1/2, -z+1/2'
'x, -y+1/2, -z+1/2'
'z, x+1/2, y+1/2'
'z, -x+1/2, -y+1/2'
'-z, -x+1/2, y+1/2'
'-z, x+1/2, -y+1/2'
'y, z+1/2, x+1/2'
'-y, z+1/2, -x+1/2'
'y, -z+1/2, -x+1/2'
'-y, -z+1/2, x+1/2'
'y, x+1/2, z+1/2'
'-y, -x+1/2, z+1/2'
'y, -x+1/2, -z+1/2'
'-y, x+1/2, -z+1/2'
'x, z+1/2, y+1/2'
'-x, z+1/2, -y+1/2'
'-x, -z+1/2, y+1/2'
'x, -z+1/2, -y+1/2'
'z, y+1/2, x+1/2'
'z, -y+1/2, -x+1/2'
'-z, y+1/2, -x+1/2'
'-z, -y+1/2, x+1/2'
'x+1/2, y, z+1/2'
'-x+1/2, -y, z+1/2'
'-x+1/2, y, -z+1/2'
'x+1/2, -y, -z+1/2'
'z+1/2, x, y+1/2'
'z+1/2, -x, -y+1/2'
'-z+1/2, -x, y+1/2'
'-z+1/2, x, -y+1/2'
'y+1/2, z, x+1/2'
'-y+1/2, z, -x+1/2'
'y+1/2, -z, -x+1/2'
'-y+1/2, -z, x+1/2'
'y+1/2, x, z+1/2'
'-y+1/2, -x, z+1/2'
'y+1/2, -x, -z+1/2'
'-y+1/2, x, -z+1/2'
'x+1/2, z, y+1/2'
'-x+1/2, z, -y+1/2'
'-x+1/2, -z, y+1/2'
'x+1/2, -z, -y+1/2'
'z+1/2, y, x+1/2'
'z+1/2, -y, -x+1/2'
'-z+1/2, y, -x+1/2'
'-z+1/2, -y, x+1/2'
'x+1/2, y+1/2, z'
'-x+1/2, -y+1/2, z'
'-x+1/2, y+1/2, -z'
'x+1/2, -y+1/2, -z'
'z+1/2, x+1/2, y'
'z+1/2, -x+1/2, -y'
'-z+1/2, -x+1/2, y'
'-z+1/2, x+1/2, -y'
'y+1/2, z+1/2, x'
'-y+1/2, z+1/2, -x'
'y+1/2, -z+1/2, -x'
'-y+1/2, -z+1/2, x'
'y+1/2, x+1/2, z'
'-y+1/2, -x+1/2, z'
'y+1/2, -x+1/2, -z'
'-y+1/2, x+1/2, -z'
'x+1/2, z+1/2, y'
'-x+1/2, z+1/2, -y'
'-x+1/2, -z+1/2, y'
'x+1/2, -z+1/2, -y'
'z+1/2, y+1/2, x'
'z+1/2, -y+1/2, -x'
'-z+1/2, y+1/2, -x'
'-z+1/2, -y+1/2, x'

loop_
_atom_site_label
_atom_site_type_symbol
_atom_site_fract_x
_atom_site_fract_y
_atom_site_fract_z
_atom_site_U_iso_or_equiv
_atom_site_adp_type
_atom_site_occupancy
_atom_site_symmetry_multiplicity
_atom_site_calc_flag
_atom_site_refinement_flags
Au1 Au 0.62485(7) 0.62485(7) 0.62485(7) 0.0116(3) Uani 1 6 d S
Bi2 Bi 0.2500 0.2500 0.2500 0.0187(5) Uani 0.15 24 d SP
Au2 Au 0.2500 0.2500 0.2500 0.0187(5) Uani 0.85 24 d SP
Ca3 Ca 0.0000 0.0000 0.0000 0.0112(17) Uani 1 24 d S

loop_
_atom_site_aniso_label
_atom_site_aniso_U_11
_atom_site_aniso_U_22
_atom_site_aniso_U_33
_atom_site_aniso_U_23
_atom_site_aniso_U_13
_atom_site_aniso_U_12
Au1 0.0116(3) 0.0116(3) 0.0116(3) -0.00335(14) -0.00335(14) -0.00335(14)
Bi2 0.0187(5) 0.0187(5) 0.0187(5) 0.000 0.000 0.000
Au2 0.0187(5) 0.0187(5) 0.0187(5) 0.000 0.000 0.000
Ca3 0.0112(17) 0.0112(17) 0.0112(17) 0.000 0.000 0.000

loop_
_atom_type_symbol
_atom_type_description
_atom_type_scat_dispersion_real
_atom_type_scat_dispersion_imag
_atom_type_scat_source
Ca Ca 0.2262 0.3064 'International Tables Vol C Tables 4.2.6.8 and 6.1.1.4'
Au Au -2.0133 8.8022 'International Tables Vol C Tables 4.2.6.8 and 6.1.1.4'
Bi Bi -4.1077 10.2566 'International Tables Vol C Tables 4.2.6.8 and 6.1.1.4'

loop_
_geom_angle_atom_site_label_1
_geom_angle_atom_site_label_2
_geom_angle_atom_site_label_3
_geom_angle
_geom_angle_site_symmetry_1
_geom_angle_site_symmetry_3
Au1 Au1 Au1 60.0 4_566 2_665
Au1 Au1 Au1 60.0 4_566 3_656
Au1 Au1 Au1 60.0 2_665 3_656
Au1 Au1 Au1 180.00(8) 4_566 28_566
Au1 Au1 Au1 120.0 2_665 28_566
Au1 Au1 Au1 120.0 3_656 28_566
Au1 Au1 Au1 120.0 4_566 51_656
Au1 Au1 Au1 120.0 2_665 51_656
Au1 Au1 Au1 180.00(8) 3_656 51_656
Au1 Au1 Au1 60.0 28_566 51_656
Au1 Au1 Au1 120.0 4_566 74_665
Au1 Au1 Au1 180.00(8) 2_665 74_665
Au1 Au1 Au1 120.0 3_656 74_665
Au1 Au1 Au1 60.0 28_566 74_665
Au1 Au1 Au1 60.0 51_656 74_665
Au1 Au1 Au2 64.791(14) 4_566 73
Au1 Au1 Au2 115.276(17) 2_665 73
Au1 Au1 Au2 64.791(14) 3_656 73
Au1 Au1 Au2 115.209(14) 28_566 73
Au1 Au1 Au2 115.209(14) 51_656 73
Au1 Au1 Au2 64.724(17) 74_665 73
Au1 Au1 Bi2 115.276(17) 4_566 25
Au1 Au1 Bi2 64.791(14) 2_665 25
Au1 Au1 Bi2 64.791(14) 3_656 25
Au1 Au1 Bi2 64.724(17) 28_566 25
Au1 Au1 Bi2 115.209(14) 51_656 25
Au1 Au1 Bi2 115.209(14) 74_665 25
Au2 Au1 Bi2 117.057(10) 73 25
Au1 Au1 Bi2 64.791(14) 4_566 49
Au1 Au1 Bi2 64.791(14) 2_665 49
Au1 Au1 Bi2 115.276(17) 3_656 49
Au1 Au1 Bi2 115.209(14) 28_566 49
Au1 Au1 Bi2 64.724(17) 51_656 49
Au1 Au1 Bi2 115.209(14) 74_665 49
Au2 Au1 Bi2 117.057(10) 73 49
Bi2 Au1 Bi2 117.057(10) 25 49
Au1 Au1 Bi2 64.791(14) 4_566 73
Au1 Au1 Bi2 115.276(17) 2_665 73
Au1 Au1 Bi2 64.791(14) 3_656 73
Au1 Au1 Bi2 115.209(14) 28_566 73
Au1 Au1 Bi2 115.209(14) 51_656 73
Au1 Au1 Bi2 64.724(17) 74_665 73
Au2 Au1 Bi2 0.0 73 73
Bi2 Au1 Bi2 117.057(10) 25 73
Bi2 Au1 Bi2 117.057(10) 49 73
Au1 Au1 Au2 115.276(17) 4_566 25
Au1 Au1 Au2 64.791(14) 2_665 25
Au1 Au1 Au2 64.791(14) 3_656 25
Au1 Au1 Au2 64.724(17) 28_566 25
Au1 Au1 Au2 115.209(14) 51_656 25
Au1 Au1 Au2 115.209(14) 74_665 25
Au2 Au1 Au2 117.057(10) 73 25
Bi2 Au1 Au2 0.0 25 25
Bi2 Au1 Au2 117.057(10) 49 25
Bi2 Au1 Au2 117.057(10) 73 25
Au1 Au1 Au2 64.791(14) 4_566 49
Au1 Au1 Au2 64.791(14) 2_665 49
Au1 Au1 Au2 115.276(17) 3_656 49
Au1 Au1 Au2 115.209(14) 28_566 49
Au1 Au1 Au2 64.724(17) 51_656 49
Au1 Au1 Au2 115.209(14) 74_665 49
Au2 Au1 Au2 117.057(10) 73 49
Bi2 Au1 Au2 117.057(10) 25 49
Bi2 Au1 Au2 0.0 49 49
Bi2 Au1 Au2 117.057(10) 73 49
Au2 Au1 Au2 117.057(10) 25 49
Au1 Bi2 Au1 50.42(3) 4_566 3_656
Au1 Bi2 Au1 50.42(3) 4_566 2_665
Au1 Bi2 Au1 50.42(3) 3_656 2_665
Au1 Bi2 Au1 117.057(10) 4_566 76_456
Au1 Bi2 Au1 144.85(2) 3_656 76_456
Au1 Bi2 Au1 95.230(7) 2_665 76_456
Au1 Bi2 Au1 117.057(10) 4_566 52_465
Au1 Bi2 Au1 95.230(7) 3_656 52_465
Au1 Bi2 Au1 144.85(2) 2_665 52_465
Au1 Bi2 Au1 117.057(10) 76_456 52_465
Au1 Bi2 Au1 144.85(2) 4_566 75_546
Au1 Bi2 Au1 117.057(10) 3_656 75_546
Au1 Bi2 Au1 95.230(7) 2_665 75_546
Au1 Bi2 Au1 50.42(3) 76_456 75_546
Au1 Bi2 Au1 95.230(7) 52_465 75_546
Au1 Bi2 Au1 95.230(7) 4_566 26_654
Au1 Bi2 Au1 144.85(2) 3_656 26_654
Au1 Bi2 Au1 117.057(10) 2_665 26_654
Au1 Bi2 Au1 50.55(3) 76_456 26_654
Au1 Bi2 Au1 95.230(7) 52_465 26_654
Au1 Bi2 Au1 95.230(7) 75_546 26_654
Au1 Bi2 Au1 144.85(2) 4_566 50_564
Au1 Bi2 Au1 95.230(7) 3_656 50_564
Au1 Bi2 Au1 117.057(10) 2_665 50_564
Au1 Bi2 Au1 95.230(7) 76_456 50_564
Au1 Bi2 Au1 50.42(3) 52_465 50_564
Au1 Bi2 Au1 50.55(3) 75_546 50_564
Au1 Bi2 Au1 117.057(10) 26_654 50_564
Au1 Bi2 Au1 95.230(7) 4_566 27_645
Au1 Bi2 Au1 117.057(10) 3_656 27_645
Au1 Bi2 Au1 144.85(2) 2_665 27_645
Au1 Bi2 Au1 95.230(7) 76_456 27_645
Au1 Bi2 Au1 50.55(3) 52_465 27_645
Au1 Bi2 Au1 117.057(10) 75_546 27_645
Au1 Bi2 Au1 50.42(3) 26_654 27_645
Au1 Bi2 Au1 95.230(7) 50_564 27_645
Au1 Bi2 Au1 95.230(7) 4_566 73_445
Au1 Bi2 Au1 95.230(7) 3_656 73_445
Au1 Bi2 Au1 50.55(3) 2_665 73_445
Au1 Bi2 Au1 50.42(3) 76_456 73_445
Au1 Bi2 Au1 144.85(2) 52_465 73_445
Au1 Bi2 Au1 50.42(3) 75_546 73_445
Au1 Bi2 Au1 95.230(7) 26_654 73_445
Au1 Bi2 Au1 95.230(7) 50_564 73_445
Au1 Bi2 Au1 144.85(2) 27_645 73_445
Au1 Bi2 Au1 50.55(3) 4_566 25_544
Au1 Bi2 Au1 95.230(7) 3_656 25_544
Au1 Bi2 Au1 95.230(7) 2_665 25_544
Au1 Bi2 Au1 95.230(7) 76_456 25_544
Au1 Bi2 Au1 95.230(7) 52_465 25_544
Au1 Bi2 Au1 144.85(2) 75_546 25_544
Au1 Bi2 Au1 50.42(3) 26_654 25_544
Au1 Bi2 Au1 144.85(2) 50_564 25_544
Au1 Bi2 Au1 50.42(3) 27_645 25_544
Au1 Bi2 Au1 117.057(10) 73_445 25_544
Au1 Bi2 Au1 95.230(7) 4_566 49_454
Au1 Bi2 Au1 50.55(3) 3_656 49_454
Au1 Bi2 Au1 95.230(7) 2_665 49_454
Au1 Bi2 Au1 144.85(2) 76_456 49_454
Au1 Bi2 Au1 50.42(3) 52_465 49_454
Au1 Bi2 Au1 95.230(7) 75_546 49_454
Au1 Bi2 Au1 144.85(2) 26_654 49_454
Au1 Bi2 Au1 50.42(3) 50_564 49_454
Au1 Bi2 Au1 95.230(7) 27_645 49_454
Au1 Bi2 Au1 117.057(10) 73_445 49_454
Au1 Bi2 Au1 117.057(10) 25_544 49_454
Au1 Ca3 Au1 50.54(3) 28_455 51_545
Au1 Ca3 Au1 50.54(3) 28_455 74_554
Au1 Ca3 Au1 50.54(3) 51_545 74_554
Au1 Ca3 Au1 117.015(10) 28_455 76_456
Au1 Ca3 Au1 95.202(7) 51_545 76_456
Au1 Ca3 Au1 144.95(2) 74_554 76_456
Au1 Ca3 Au1 117.015(10) 28_455 52_465
Au1 Ca3 Au1 144.95(2) 51_545 52_465
Au1 Ca3 Au1 95.202(7) 74_554 52_465
Au1 Ca3 Au1 117.015(10) 76_456 52_465
Au1 Ca3 Au1 95.202(7) 28_455 75_546
Au1 Ca3 Au1 117.015(10) 51_545 75_546
Au1 Ca3 Au1 144.95(2) 74_554 75_546
Au1 Ca3 Au1 50.41(3) 76_456 75_546
Au1 Ca3 Au1 95.202(7) 52_465 75_546
Au1 Ca3 Au1 144.95(2) 28_455 26_654
Au1 Ca3 Au1 95.202(7) 51_545 26_654
Au1 Ca3 Au1 117.015(10) 74_554 26_654
Au1 Ca3 Au1 50.54(3) 76_456 26_654
Au1 Ca3 Au1 95.202(7) 52_465 26_654
Au1 Ca3 Au1 95.202(7) 75_546 26_654
Au1 Ca3 Au1 95.202(7) 28_455 50_564
Au1 Ca3 Au1 144.95(2) 51_545 50_564
Au1 Ca3 Au1 117.015(10) 74_554 50_564
Au1 Ca3 Au1 95.202(7) 76_456 50_564
Au1 Ca3 Au1 50.41(3) 52_465 50_564
Au1 Ca3 Au1 50.54(3) 75_546 50_564
Au1 Ca3 Au1 117.015(10) 26_654 50_564
Au1 Ca3 Au1 144.95(2) 28_455 27_645
Au1 Ca3 Au1 117.015(10) 51_545 27_645
Au1 Ca3 Au1 95.202(7) 74_554 27_645
Au1 Ca3 Au1 95.202(7) 76_456 27_645
Au1 Ca3 Au1 50.54(3) 52_465 27_645
Au1 Ca3 Au1 117.015(10) 75_546 27_645
Au1 Ca3 Au1 50.41(3) 26_654 27_645
Au1 Ca3 Au1 95.202(7) 50_564 27_645
Au1 Ca3 Au1 95.202(7) 28_455 49_444
Au1 Ca3 Au1 50.41(3) 51_545 49_444
Au1 Ca3 Au1 95.202(7) 74_554 49_444
Au1 Ca3 Au1 50.54(3) 76_456 49_444
Au1 Ca3 Au1 144.95(2) 52_465 49_444
Au1 Ca3 Au1 95.202(7) 75_546 49_444
Au1 Ca3 Au1 50.54(3) 26_654 49_444
Au1 Ca3 Au1 144.95(2) 50_564 49_444
Au1 Ca3 Au1 95.202(7) 27_645 49_444
Au1 Ca3 Au1 95.202(7) 28_455 73_444
Au1 Ca3 Au1 95.202(7) 51_545 73_444
Au1 Ca3 Au1 50.41(3) 74_554 73_444
Au1 Ca3 Au1 144.95(2) 76_456 73_444
Au1 Ca3 Au1 50.54(3) 52_465 73_444
Au1 Ca3 Au1 144.95(2) 75_546 73_444
Au1 Ca3 Au1 95.202(7) 26_654 73_444
Au1 Ca3 Au1 95.202(7) 50_564 73_444
Au1 Ca3 Au1 50.54(3) 27_645 73_444
Au1 Ca3 Au1 117.015(10) 49_444 73_444
Au1 Ca3 Au1 50.41(3) 28_455 25_444
Au1 Ca3 Au1 95.202(7) 51_545 25_444
Au1 Ca3 Au1 95.202(7) 74_554 25_444
Au1 Ca3 Au1 95.202(7) 76_456 25_444
Au1 Ca3 Au1 95.202(7) 52_465 25_444
Au1 Ca3 Au1 50.54(3) 75_546 25_444
Au1 Ca3 Au1 144.95(2) 26_654 25_444
Au1 Ca3 Au1 50.54(3) 50_564 25_444
Au1 Ca3 Au1 144.95(2) 27_645 25_444
Au1 Ca3 Au1 117.015(10) 49_444 25_444
Au1 Ca3 Au1 117.015(10) 73_444 25_444

loop_
_geom_bond_atom_site_label_1
_geom_bond_atom_site_label_2
_geom_bond_distance
_geom_bond_site_symmetry_2
Au1 Au1 2.7418(16) 4_566
Au1 Au1 2.7418(16) 2_665
Au1 Au1 2.7418(16) 3_656
Au1 Au1 2.7486(16) 28_566
Au1 Au1 2.7486(16) 51_656
Au1 Au1 2.7486(16) 74_665
Au1 Au2 3.21867(19) 73
Au1 Bi2 3.21867(19) 25
Au1 Bi2 3.21867(19) 49
Au1 Bi2 3.21867(19) 73
Au1 Au2 3.21867(19) 25
Au1 Au2 3.21867(19) 49
Bi2 Au1 3.21867(19) 4_566
Bi2 Au1 3.21867(18) 3_656
Bi2 Au1 3.21867(19) 2_665
Bi2 Au1 3.21867(19) 76_456
Bi2 Au1 3.21867(19) 52_465
Bi2 Au1 3.21867(19) 75_546
Bi2 Au1 3.21867(19) 26_654
Bi2 Au1 3.21867(19) 50_564
Bi2 Au1 3.21867(19) 27_645
Bi2 Au1 3.21867(19) 73_445
Bi2 Au1 3.21867(19) 25_544
Bi2 Au1 3.21867(19) 49_454
Ca3 Au1 3.21940(19) 28_455
Ca3 Au1 3.21940(19) 51_545
Ca3 Au1 3.21939(19) 74_554
Ca3 Au1 3.21939(19) 76_456
Ca3 Au1 3.21939(19) 52_465
Ca3 Au1 3.21939(19) 75_546
Ca3 Au1 3.21939(19) 26_654
Ca3 Au1 3.21939(19) 50_564
Ca3 Au1 3.21939(19) 27_645
Ca3 Au1 3.21939(19) 49_444
Ca3 Au1 3.21939(19) 73_444
Ca3 Au1 3.21939(19) 25_444
